data_2101619
loop_
_publ_author_name
'Kirik, S. D.'
'Solovyov, L. A.'
'Blokhin, A. I.'
'Yakimov, I. S.'
'Blokhina, M. L.'

_publ_section_title
;
 Structures and isomerization in diamminedichloropalladium(II)
;
_journal_issue 6
_journal_name_full 'Acta Crystallographica Section B'
_journal_page_first 909
_journal_page_last 916
_journal_paper_doi 10.1107/S0108768196005988
_journal_volume 52
_journal_year 1996
_chemical_formula_iupac '[Pd Cl2 (N H3 )2 ]'
_chemical_formula_moiety '[Pd Cl2 (N H3 )2 ]'
_chemical_formula_sum 'Cl2 H6 N2 Pd'
_chemical_formula_weight 211.39
_chemical_name_systematic 'trans-diammine dichloro palladiun(II)'
_space_group_IT_number 2
_symmetry_cell_setting triclinic
_symmetry_space_group_name_Hall '-P 1'
_symmetry_space_group_name_H-M 'P -1'
_atom_type_scat_source 'DBW3.2S (Wiles & Young, 1981)'
_cell_angle_alpha 103.311(5)
_cell_angle_beta 102.454(3)
_cell_angle_gamma 100.609(4)
_cell_formula_units_Z 2
_cell_length_a 6.5398(3)
_cell_length_b 6.8571(4)
_cell_length_c 6.3573(3)
_cell_measurement_reflns_used 40
_cell_measurement_temperature 293
_cell_measurement_theta_max 63
_cell_measurement_theta_min 13
_cell_volume 262.58(2)
_diffrn_measurement_device DRON-4
_diffrn_measurement_method \q--2\q
_diffrn_radiation_type 'Cu K\a'
_diffrn_radiation_wavelength 1.5418
_diffrn_reflns_number 175
_exptl_absorpt_coefficient_mu 36.581
_exptl_crystal_density_diffrn 2.6732
_exptl_crystal_density_meas ?
_refine_ls_goodness_of_fit_obs 1.61
_refine_ls_hydrogen_treatment noref
_refine_ls_number_parameters 32
_refine_ls_number_reflns 175
_refine_ls_R_factor_obs 0.094
_refine_ls_weighting_details 'w = 1/Y'
_refine_ls_weighting_scheme calc
_refine_ls_wR_factor_obs 0.091
_cod_data_source_file ab0347.cif
_cod_data_source_block trans
_cod_depositor_comments
;
The following automatic conversions were performed:

'_refine_ls_weighting_scheme' value '1/Y' was changed to 'calc'. New
tag '_refine_ls_weighting_details' was created. The value of the new
tag was set to 'w = 1/Y'.

Automatic conversion script
Id: cif_fix_values 3143 2015-03-26 13:38:13Z robertas 
;
_cod_original_cell_volume 262.63
_cod_original_formula_sum 'H6 Cl2 N2 Pd'
_cod_database_code 2101619

loop_
_symmetry_equiv_pos_as_xyz
x,y,z
-x,-y,-z

loop_
_atom_site_label
_atom_site_fract_x
_atom_site_fract_y
_atom_site_fract_z
_atom_site_U_iso_or_equiv
_atom_site_occupancy
_atom_site_type_symbol
_atom_site_attached_hydrogens
Pd(1) 0.0 0.0 0.0 1.86(6) 1 Pd 0
Pd(2) 0.0 0.5 0.0 1.86(6) 1 Pd 0
Pd(3) 0.5 0.0 0.0 1.86(6) 0.070(2) Pd 0
Pd(4) 0.5 0.5 0.0 1.86(6) 0.070(2) Pd 0
Cl(1) -0.196(2) 0.068(2) 0.262(2) 2.0(3) 1 Cl 0
Cl(2) 0.328(2) 0.569(2) 0.267(2) 2.0(3) 1 Cl 0
N(1) 0.276(3) 0.078(4) 0.250(5) 4.7(8) 1 N 3
N(2) -0.149(4) 0.574(5) 0.250(5) 4.7(8) 1 N 3

loop_
_geom_angle_atom_site_label_1
_geom_angle_atom_site_label_2
_geom_angle_atom_site_label_3
_geom_angle
_geom_angle_publ_flag
N(1) Pd(1) Cl(1) 90.0(10) yes
N(2) Pd(2) Cl(2) 90.0(10) yes

loop_
_geom_bond_atom_site_label_1
_geom_bond_atom_site_label_2
_geom_bond_site_symmetry_1
_geom_bond_distance
_geom_bond_publ_flag
Pd(1) Cl(1) . 2.33(2) yes
Pd(2) Cl(2) . 2.32(2) yes
Pd(1) N(1) . 2.02(4) yes
Pd(2) N(2) . 2.05(4) yes
Cl(1) N(1) 2_556 3.58(6) yes
Cl(1) N(2) 2_566 3.49(6) yes
